data_2226278
loop_
_publ_author_name
'Wang, Yingchun'

_publ_section_title
;
 <i>N</i>-(2-Pyridylmethanimidamido)pyridine-2-carboximidamide
;
_journal_coeditor_code SI2254
_journal_issue 6
_journal_name_full 'Acta Crystallographica Section E'
_journal_page_first o1515
_journal_paper_doi 10.1107/S1600536810016351
_journal_volume 66
_journal_year 2010
_chemical_formula_iupac 'C12 H12 N6'
_chemical_formula_moiety 'C12 H12 N6'
_chemical_formula_sum 'C12 H12 N6'
_chemical_formula_weight 240.28
_chemical_name_common
;
1,2-Bis[imino(2-pyridyl)methyl]hydrazine
;
_chemical_name_systematic
;
<i>N</i>-(2-Pyridylmethanimidamido)pyridine-2-carboximidamide
;
_space_group_IT_number 61
_symmetry_cell_setting orthorhombic
_symmetry_space_group_name_Hall '-P 2ac 2ab'
_symmetry_space_group_name_H-M 'P b c a'
_atom_sites_solution_hydrogens geom
_atom_sites_solution_primary direct
_atom_sites_solution_secondary difmap
_audit_creation_method SHELXL-97
_cell_angle_alpha 90.00
_cell_angle_beta 90.00
_cell_angle_gamma 90.00
_cell_formula_units_Z 8
_cell_length_a 13.218(3)
_cell_length_b 9.4979(19)
_cell_length_c 19.811(4)
_cell_measurement_reflns_used 8973
_cell_measurement_temperature 293(2)
_cell_measurement_theta_max 8973
_cell_measurement_theta_min 2.97
_cell_volume 2487.1(9)
_computing_cell_refinement 'CrystalClear (Rigaku, 2005)'
_computing_data_collection 'CrystalClear (Rigaku, 2005)'
_computing_data_reduction 'CrystalClear (Rigaku, 2005)'
_computing_molecular_graphics 'SHELXTL (Sheldrick, 2008)'
_computing_publication_material 'PRPKAPPA (Ferguson, 1999)'
_computing_structure_refinement 'SHELXL97 (Sheldrick, 2008)'
_computing_structure_solution 'SHELXS97 (Sheldrick, 2008)'
_diffrn_ambient_temperature 293(2)
_diffrn_detector_area_resol_mean 13.6612
_diffrn_measured_fraction_theta_full 0.999
_diffrn_measured_fraction_theta_max 0.999
_diffrn_measurement_device_type 'Rigaku SCXmini'
_diffrn_measurement_method '\w scans'
_diffrn_radiation_monochromator graphite
_diffrn_radiation_source 'fine-focus sealed tube'
_diffrn_radiation_type MoK\a
_diffrn_radiation_wavelength 0.71073
_diffrn_reflns_av_R_equivalents 0.0749
_diffrn_reflns_av_sigmaI/netI 0.0808
_diffrn_reflns_limit_h_max 17
_diffrn_reflns_limit_h_min -17
_diffrn_reflns_limit_k_max 12
_diffrn_reflns_limit_k_min -12
_diffrn_reflns_limit_l_max 25
_diffrn_reflns_limit_l_min -25
_diffrn_reflns_number 23997
_diffrn_reflns_theta_full 27.48
_diffrn_reflns_theta_max 27.48
_diffrn_reflns_theta_min 3.08
_diffrn_standards_number 0
_exptl_absorpt_coefficient_mu 0.085
_exptl_absorpt_correction_T_max 0.5
_exptl_absorpt_correction_T_min 0.5
_exptl_absorpt_correction_type multi-scan
_exptl_absorpt_process_details '(CrystalClear; Rigaku, 2005)'
_exptl_crystal_colour Colorless
_exptl_crystal_density_diffrn 1.283
_exptl_crystal_density_method 'not measured'
_exptl_crystal_description Prism
_exptl_crystal_F_000 1008
_exptl_crystal_size_max 0.2000
_exptl_crystal_size_mid 0.2000
_exptl_crystal_size_min 0.2000
_refine_diff_density_max 0.457
_refine_diff_density_min -0.674
_refine_ls_extinction_method none
_refine_ls_goodness_of_fit_ref 1.086
_refine_ls_hydrogen_treatment mixed
_refine_ls_matrix_type full
_refine_ls_number_parameters 168
_refine_ls_number_reflns 2848
_refine_ls_number_restraints 2
_refine_ls_restrained_S_all 1.115
_refine_ls_R_factor_all 0.1097
_refine_ls_R_factor_gt 0.0725
_refine_ls_shift/su_max 0.000
_refine_ls_shift/su_mean 0.000
_refine_ls_structure_factor_coef Fsqd
_refine_ls_weighting_details 'w=1/[\s^2^(Fo^2^)+(0.1052P)^2^+1.2299P] where P=(Fo^2^+2Fc^2^)/3'
_refine_ls_weighting_scheme calc
_refine_ls_wR_factor_gt 0.2001
_refine_ls_wR_factor_ref 0.2223
_reflns_number_gt 1934
_reflns_number_total 2848
_reflns_threshold_expression I>2sigma(I)
_cod_data_source_file si2254.cif
_cod_data_source_block I
_cod_original_cell_volume 2487.2(9)
_cod_database_code 2226278
_cod_database_fobs_code 2226278

loop_
_symmetry_equiv_pos_as_xyz
'x, y, z'
'-x+1/2, -y, z+1/2'
'-x, y+1/2, -z+1/2'
'x+1/2, -y+1/2, -z'
'-x, -y, -z'
'x-1/2, y, -z-1/2'
'x, -y-1/2, z-1/2'
'-x-1/2, y-1/2, z'

loop_
_atom_site_type_symbol
_atom_site_label
_atom_site_fract_x
_atom_site_fract_y
_atom_site_fract_z
_atom_site_U_iso_or_equiv
_atom_site_adp_type
_atom_site_calc_flag
_atom_site_refinement_flags
_atom_site_occupancy
_atom_site_disorder_assembly
_atom_site_disorder_group
N N4 0.15435(14) 0.0172(2) 0.56008(10) 0.0402(5) Uani d . 1 . .
H H4B 0.1516 -0.0618 0.5390 0.048 Uiso calc R 1 . .
N N3 0.09172(14) 0.0508(2) 0.61420(10) 0.0411(5) Uani d . 1 . .
H H3B 0.0979 0.1263 0.6379 0.049 Uiso calc RD 1 . .
C C6 0.02347(17) -0.0432(2) 0.62501(12) 0.0397(6) Uani d . 1 . .
C C7 0.21721(16) 0.1167(2) 0.54472(12) 0.0361(5) Uani d . 1 . .
C C8 0.28736(18) 0.0908(2) 0.48714(12) 0.0408(6) Uani d . 1 . .
C C5 -0.04819(17) -0.0210(3) 0.68259(13) 0.0421(6) Uani d . 1 . .
C C4 -0.0456(2) 0.0985(3) 0.72202(14) 0.0501(7) Uani d . 1 . .
H H4A 0.0019 0.1687 0.7138 0.060 Uiso calc R 1 . .
N N5 0.22387(18) 0.2410(2) 0.57686(13) 0.0556(7) Uani d D 1 . .
H H5 0.2221 0.2290 0.6143 0.083 Uiso calc RD 1 . .
N N6 0.36735(17) 0.1762(2) 0.48319(13) 0.0570(7) Uani d . 1 . .
N N1 -0.11358(18) -0.1259(3) 0.69313(13) 0.0622(7) Uani d . 1 . .
N N2 0.0109(2) -0.1617(3) 0.58838(14) 0.0637(8) Uani d . 1 . .
C C12 0.2684(2) -0.0139(3) 0.44062(14) 0.0549(7) Uani d . 1 . .
H H12A 0.2111 -0.0701 0.4442 0.066 Uiso calc R 1 . .
C C1 -0.1144(2) 0.1123(4) 0.77361(15) 0.0594(8) Uani d . 1 . .
H H1A -0.1142 0.1921 0.8008 0.071 Uiso calc R 1 . .
C C11 0.4310(3) 0.1556(4) 0.4320(2) 0.0815(11) Uani d . 1 . .
H H11A 0.4872 0.2141 0.4284 0.098 Uiso calc R 1 . .
C C9 0.3363(3) -0.0335(4) 0.38862(17) 0.0737(10) Uani d . 1 . .
H H9A 0.3263 -0.1046 0.3570 0.088 Uiso calc R 1 . .
C C2 -0.1828(2) 0.0077(4) 0.78440(17) 0.0668(9) Uani d . 1 . .
H H2A -0.2307 0.0154 0.8186 0.080 Uiso calc R 1 . .
C C10 0.4181(3) 0.0526(4) 0.38424(19) 0.0836(12) Uani d . 1 . .
H H10A 0.4647 0.0419 0.3494 0.100 Uiso calc R 1 . .
C C3 -0.1799(2) -0.1083(4) 0.7442(2) 0.0771(10) Uani d . 1 . .
H H3A -0.2264 -0.1797 0.7524 0.093 Uiso calc R 1 . .
H H2B -0.035(3) -0.213(4) 0.596(2) 0.094(14) Uiso d . 1 . .

loop_
_atom_site_aniso_label
_atom_site_aniso_U_11
_atom_site_aniso_U_22
_atom_site_aniso_U_33
_atom_site_aniso_U_12
_atom_site_aniso_U_13
_atom_site_aniso_U_23
N4 0.0408(11) 0.0333(10) 0.0464(11) -0.0003(8) 0.0028(9) -0.0029(9)
N3 0.0382(10) 0.0371(11) 0.0480(12) -0.0019(9) 0.0041(9) -0.0033(9)
C6 0.0343(11) 0.0377(12) 0.0472(13) 0.0026(10) -0.0009(10) 0.0029(10)
C7 0.0352(11) 0.0328(11) 0.0404(12) 0.0027(9) 0.0015(9) 0.0039(9)
C8 0.0428(13) 0.0333(12) 0.0464(13) 0.0046(10) 0.0036(10) 0.0045(10)
C5 0.0354(12) 0.0433(13) 0.0474(13) 0.0030(10) 0.0020(10) 0.0079(11)
C4 0.0458(14) 0.0514(15) 0.0532(15) 0.0018(12) 0.0002(12) 0.0005(13)
N5 0.0655(15) 0.0419(13) 0.0594(14) -0.0072(11) 0.0184(12) -0.0095(10)
N6 0.0511(13) 0.0472(13) 0.0727(16) -0.0064(11) 0.0222(11) -0.0075(11)
N1 0.0541(14) 0.0555(15) 0.0771(17) -0.0111(11) 0.0220(12) 0.0025(12)
N2 0.0590(15) 0.0525(15) 0.0797(18) -0.0209(13) 0.0172(14) -0.0130(13)
C12 0.0655(18) 0.0471(15) 0.0520(15) -0.0007(13) 0.0043(13) -0.0019(13)
C1 0.0573(17) 0.0675(19) 0.0534(16) 0.0132(15) 0.0033(13) -0.0029(14)
C11 0.071(2) 0.071(2) 0.102(3) -0.0065(18) 0.047(2) -0.009(2)
C9 0.102(3) 0.0601(19) 0.0585(19) 0.015(2) 0.0157(18) -0.0142(15)
C2 0.0563(17) 0.083(2) 0.0610(19) 0.0120(16) 0.0198(14) 0.0093(17)
C10 0.091(3) 0.076(2) 0.085(3) 0.009(2) 0.049(2) -0.005(2)
C3 0.0621(19) 0.078(2) 0.091(3) -0.0125(17) 0.0332(19) 0.006(2)

loop_
_atom_type_symbol
_atom_type_description
_atom_type_scat_dispersion_real
_atom_type_scat_dispersion_imag
_atom_type_scat_source
C C 0.0033 0.0016 'International Tables Vol C Tables 4.2.6.8 and 6.1.1.4'
H H 0.0000 0.0000 'International Tables Vol C Tables 4.2.6.8 and 6.1.1.4'
N N 0.0061 0.0033 'International Tables Vol C Tables 4.2.6.8 and 6.1.1.4'

loop_
_geom_angle_atom_site_label_1
_geom_angle_atom_site_label_2
_geom_angle_atom_site_label_3
_geom_angle_site_symmetry_1
_geom_angle_site_symmetry_3
_geom_angle
_geom_angle_publ_flag
C7 N4 N3 . . 113.29(19) ?
C7 N4 H4B . . 123.4 ?
N3 N4 H4B . . 123.4 ?
C6 N3 N4 . . 112.7(2) ?
C6 N3 H3B . . 123.7 ?
N4 N3 H3B . . 123.7 ?
N3 C6 N2 . . 125.2(2) ?
N3 C6 C5 . . 118.2(2) ?
N2 C6 C5 . . 116.7(2) ?
N4 C7 N5 . . 124.9(2) ?
N4 C7 C8 . . 117.3(2) ?
N5 C7 C8 . . 117.8(2) ?
N6 C8 C12 . . 122.9(2) ?
N6 C8 C7 . . 115.9(2) ?
C12 C8 C7 . . 121.2(2) ?
N1 C5 C4 . . 122.8(2) ?
N1 C5 C6 . . 115.0(2) ?
C4 C5 C6 . . 122.2(2) ?
C1 C4 C5 . . 119.0(3) ?
C1 C4 H4A . . 120.5 ?
C5 C4 H4A . . 120.5 ?
C7 N5 H5 . . 109.5 ?
C11 N6 C8 . . 117.1(3) ?
C5 N1 C3 . . 116.4(3) ?
C6 N2 H2B . . 121(3) ?
C8 C12 C9 . . 118.6(3) ?
C8 C12 H12A . . 120.7 ?
C9 C12 H12A . . 120.7 ?
C2 C1 C4 . . 119.1(3) ?
C2 C1 H1A . . 120.4 ?
C4 C1 H1A . . 120.4 ?
N6 C11 C10 . . 123.5(3) ?
N6 C11 H11A . . 118.3 ?
C10 C11 H11A . . 118.3 ?
C10 C9 C12 . . 118.9(3) ?
C10 C9 H9A . . 120.5 ?
C12 C9 H9A . . 120.5 ?
C3 C2 C1 . . 118.7(3) ?
C3 C2 H2A . . 120.6 ?
C1 C2 H2A . . 120.6 ?
C9 C10 C11 . . 119.0(3) ?
C9 C10 H10A . . 120.5 ?
C11 C10 H10A . . 120.5 ?
N1 C3 C2 . . 123.9(3) ?
N1 C3 H3A . . 118.0 ?
C2 C3 H3A . . 118.0 ?

loop_
_geom_bond_atom_site_label_1
_geom_bond_atom_site_label_2
_geom_bond_site_symmetry_2
_geom_bond_distance
_geom_bond_publ_flag
N4 C7 . 1.295(3) ?
N4 N3 . 1.392(3) ?
N4 H4B . 0.8600 ?
N3 C6 . 1.287(3) ?
N3 H3B . 0.8600 ?
C6 N2 . 1.350(3) ?
C6 C5 . 1.498(3) ?
C7 N5 . 1.344(3) ?
C7 C8 . 1.490(3) ?
C8 N6 . 1.335(3) ?
C8 C12 . 1.379(4) ?
C5 N1 . 1.336(3) ?
C5 C4 . 1.378(4) ?
C4 C1 . 1.374(4) ?
C4 H4A . 0.9300 ?
N5 H5 . 0.7500 ?
N6 C11 . 1.333(4) ?
N1 C3 . 1.349(4) ?
N2 H2B . 0.79(4) ?
C12 C9 . 1.379(4) ?
C12 H12A . 0.9300 ?
C1 C2 . 1.360(4) ?
C1 H1A . 0.9300 ?
C11 C10 . 1.371(5) ?
C11 H11A . 0.9300 ?
C9 C10 . 1.359(5) ?
C9 H9A . 0.9300 ?
C2 C3 . 1.360(5) ?
C2 H2A . 0.9300 ?
C10 H10A . 0.9300 ?
C3 H3A . 0.9300 ?

loop_
_geom_hbond_atom_site_label_D
_geom_hbond_atom_site_label_H
_geom_hbond_atom_site_label_A
_geom_hbond_site_symmetry_A
_geom_hbond_distance_DH
_geom_hbond_distance_HA
_geom_hbond_distance_DA
_geom_hbond_angle_DHA
N4 H4B N5 8_655 0.86 2.60 3.096(3) 117.4
N2 H2B N1 . 0.79(4) 2.34(4) 2.670(4) 106(3)
N3 H3B N5 . 0.86 2.33 2.619(3) 100.1
N4 H4B N2 . 0.86 2.31 2.608(3) 100.8

loop_
_geom_torsion_atom_site_label_1
_geom_torsion_atom_site_label_2
_geom_torsion_atom_site_label_3
_geom_torsion_atom_site_label_4
_geom_torsion_site_symmetry_1
_geom_torsion_site_symmetry_2
_geom_torsion_site_symmetry_3
_geom_torsion_site_symmetry_4
_geom_torsion
_geom_torsion_publ_flag
C7 N4 N3 C6 . . . . 174.0(2) ?
N4 N3 C6 N2 . . . . -0.9(4) ?
N4 N3 C6 C5 . . . . 179.12(19) ?
N3 N4 C7 N5 . . . . 0.3(3) ?
N3 N4 C7 C8 . . . . -179.77(18) ?
N4 C7 C8 N6 . . . . -163.2(2) ?
N5 C7 C8 N6 . . . . 16.7(3) ?
N4 C7 C8 C12 . . . . 17.9(3) ?
N5 C7 C8 C12 . . . . -162.2(2) ?
N3 C6 C5 N1 . . . . -176.7(2) ?
N2 C6 C5 N1 . . . . 3.3(3) ?
N3 C6 C5 C4 . . . . 2.7(3) ?
N2 C6 C5 C4 . . . . -177.3(2) ?
N1 C5 C4 C1 . . . . -1.4(4) ?
C6 C5 C4 C1 . . . . 179.4(2) ?
C12 C8 N6 C11 . . . . -0.9(4) ?
C7 C8 N6 C11 . . . . -179.7(3) ?
C4 C5 N1 C3 . . . . 1.4(4) ?
C6 C5 N1 C3 . . . . -179.3(3) ?
N6 C8 C12 C9 . . . . 1.6(4) ?
C7 C8 C12 C9 . . . . -179.6(3) ?
C5 C4 C1 C2 . . . . 0.1(4) ?
C8 N6 C11 C10 . . . . 0.0(6) ?
C8 C12 C9 C10 . . . . -1.4(5) ?
C4 C1 C2 C3 . . . . 0.9(5) ?
C12 C9 C10 C11 . . . . 0.5(6) ?
N6 C11 C10 C9 . . . . 0.2(6) ?
C5 N1 C3 C2 . . . . -0.3(5) ?
C1 C2 C3 N1 . . . . -0.8(6) ?

loop_
_cod_related_entry_id
_cod_related_entry_database
_cod_related_entry_code
1 ChemSpider 2140672
